data_1527996
loop_
_publ_author_name
'Robinson, M.T.'

_publ_section_title
;
 The crystal structures of beta-K2 S O4 and of beta-K2 P O3 F
;
_journal_name_full 'Journal of Physical Chemistry'
_journal_page_first 925
_journal_page_last 928
_journal_volume 62
_journal_year 1958
_chemical_formula_sum 'F K2 O3 P'
_chemical_name_systematic 'K2 P O3 F'
_space_group_IT_number 62
_symmetry_space_group_name_Hall '-P 2c 2n'
_symmetry_space_group_name_H-M 'P n a m'
_cell_angle_alpha 90
_cell_angle_beta 90
_cell_angle_gamma 90
_cell_formula_units_Z 4
_cell_length_a 7.543
_cell_length_b 10.16
_cell_length_c 5.953
_cell_volume 456.219
_citation_journal_id_ASTM JPCHAX
_cod_data_source_file Robinson_JPCHAX_1958_1613.cif
_cod_data_source_block F1K2O3P1
_cod_original_cell_volume 456.2194
_cod_original_sg_symbol_Hall '-P 2ac 2n (-x,z,y)'
_cod_original_formula_sum 'F1 K2 O3 P1'
_cod_database_code 1527996

loop_
_symmetry_equiv_pos_as_xyz
x,y,z
-x+1/2,y+1/2,-z
x+1/2,-y+1/2,-z+1/2
-x,-y,z+1/2
-x,-y,-z
x-1/2,-y-1/2,z
-x-1/2,y-1/2,z-1/2
x,y,-z-1/2

loop_
_atom_site_label
_atom_site_type_symbol
_atom_site_fract_x
_atom_site_fract_y
_atom_site_fract_z
_atom_site_occupancy
_atom_site_U_iso_or_equiv
O1 O-2 0.323 0.5492 0.25 1 0.0
K2 K+1 0.0046 0.7224 0.25 1 0.0
K1 K+1 0.1801 0.078 0.25 1 0.0
O2 O-2 0.2643 0.334 0.0405 1 0.0
F1 F-1 0.0385 0.4203 0.25 1 0.0
P1 P+5 0.2437 0.42 0.25 1 0.0
